data_1564235
loop_
_publ_author_name
'Takeda, Hiroto'
'Kojima, Tatsuhiro'
'Yoshinari, Nobuto'
'Konno, Takumi'

_publ_section_title
;
 A mesoporous ionic solid with 272 AuI6AgI3CuII3 complex cations in a
 super huge crystal lattice
;
_journal_name_full 'Chemical Science'
_journal_paper_doi 10.1039/D1SC02497C
_journal_year 2021
_chemical_absolute_configuration rmad
_chemical_formula_moiety 'C112 H138 Ag3 Au6 Cu3 N6 O15 P6 S6, 1(C2 F3 O2), 2[C2 F3 O2], 15[H2O]'
_chemical_formula_sum 'C118 H168 Ag3 Au6 Cu3 F9 N6 O36 P6 S6'
_chemical_formula_weight 4491.78
_space_group_crystal_system trigonal
_space_group_IT_number 161
_space_group_name_Hall 'R 3 -2"c'
_space_group_name_H-M_alt 'R 3 c :H'
_atom_sites_solution_hydrogens geom
_audit_creation_method SHELXL-2018/3
_audit_update_record
;
2021-06-27 deposited with the CCDC.	2021-07-16 downloaded from the CCDC.
;
_cell_angle_alpha 90
_cell_angle_beta 90
_cell_angle_gamma 120
_cell_formula_units_Z 6
_cell_length_a 19.2549(7)
_cell_length_b 19.2549(7)
_cell_length_c 74.3872(14)
_cell_measurement_reflns_used 56228
_cell_measurement_temperature 100(2)
_cell_measurement_theta_max 16.137
_cell_measurement_theta_min 0.495
_cell_volume 23884.2(13)
_computing_cell_refinement 'RAPID-AUTO (Rigaku Corporation)'
_computing_data_collection 'RAPID-AUTO (Rigaku Corporation)'
_computing_data_reduction 'RAPID-AUTO (Rigaku Corporation)'
_computing_molecular_graphics Mercury
_computing_publication_material WinGX
_computing_structure_refinement 'SHELXL-2018/3 (Sheldrick, 2018)'
_computing_structure_solution 'SHELXS-2014 (Sheldrick, 2014)'
_diffrn_ambient_temperature 100(2)
_diffrn_detector_area_resol_mean 5.814
_diffrn_measured_fraction_theta_full 0.999
_diffrn_measured_fraction_theta_max 1.000
_diffrn_measurement_device_type 'RIGAKU 1/4chi goniometer with PILATUS3 X CdTe 1M'
_diffrn_measurement_method 'w scan'
_diffrn_radiation_monochromator Si(311)
_diffrn_radiation_type synchrotron
_diffrn_radiation_wavelength 0.4281
_diffrn_reflns_av_R_equivalents 0.0350
_diffrn_reflns_av_unetI/netI 0.0299
_diffrn_reflns_Laue_measured_fraction_full 0.999
_diffrn_reflns_Laue_measured_fraction_max 1.000
_diffrn_reflns_limit_h_max 24
_diffrn_reflns_limit_h_min -24
_diffrn_reflns_limit_k_max 24
_diffrn_reflns_limit_k_min -24
_diffrn_reflns_limit_l_max 96
_diffrn_reflns_limit_l_min -85
_diffrn_reflns_number 56228
_diffrn_reflns_point_group_measured_fraction_full 0.983
_diffrn_reflns_point_group_measured_fraction_max 0.970
_diffrn_reflns_theta_full 14.884
_diffrn_reflns_theta_max 16.137
_diffrn_reflns_theta_min 0.495
_diffrn_source 'SPring-8 BL02B1 bending magnet'
_exptl_absorpt_coefficient_mu 2.126
_exptl_absorpt_correction_T_max 1.0000
_exptl_absorpt_correction_T_min 0.6688
_exptl_absorpt_correction_type multi-scan
_exptl_absorpt_process_details
;
(ABSCOR; Higashi, 1995)
;
_exptl_crystal_colour blue
_exptl_crystal_density_diffrn 1.874
_exptl_crystal_description 'rhomboidal plate'
_exptl_crystal_F_000 13050
_exptl_crystal_size_max 0.120
_exptl_crystal_size_mid 0.100
_exptl_crystal_size_min 0.080
_refine_diff_density_max 0.874
_refine_diff_density_min -1.046
_refine_diff_density_rms 0.074
_refine_ls_abs_structure_details
;
 Flack x determined using 5145 quotients [(I+)-(I-)]/[(I+)+(I-)]
 (Parsons, Flack and Wagner, Acta Cryst. B69 (2013) 249-259).
;
_refine_ls_abs_structure_Flack -0.001(5)
_refine_ls_extinction_method none
_refine_ls_goodness_of_fit_ref 1.032
_refine_ls_hydrogen_treatment constr
_refine_ls_matrix_type full
_refine_ls_number_parameters 488
_refine_ls_number_reflns 11785
_refine_ls_number_restraints 194
_refine_ls_restrained_S_all 1.033
_refine_ls_R_factor_all 0.0283
_refine_ls_R_factor_gt 0.0267
_refine_ls_shift/su_max 0.016
_refine_ls_shift/su_mean 0.000
_refine_ls_structure_factor_coef Fsqd
_refine_ls_weighting_details 'w=1/[\s^2^(Fo^2^)+(0.0345P)^2^+64.4083P] where P=(Fo^2^+2Fc^2^)/3'
_refine_ls_weighting_scheme calc
_refine_ls_wR_factor_gt 0.0685
_refine_ls_wR_factor_ref 0.0695
_reflns_Friedel_coverage 0.939
_reflns_Friedel_fraction_full 0.966
_reflns_Friedel_fraction_max 0.940
_reflns_number_gt 11274
_reflns_number_total 11785
_reflns_threshold_expression 'I > 2\s(I)'
_cod_data_source_file d1sc02497c2.cif
_cod_data_source_block II'_sq
_cod_original_cell_volume 23884.2(18)
_cod_database_code 1564235
_shelx_shelxl_version_number 2018/3
_shelx_space_group_comment
;
The symmetry employed for this shelxl refinement is uniquely defined
by the following loop, which should always be used as a source of
symmetry information in preference to the above space-group names.
They are only intended as comments.
;
_shelx_estimated_absorpt_t_min 0.785
_shelx_estimated_absorpt_t_max 0.848

loop_
_space_group_symop_operation_xyz
'x, y, z'
'-y, x-y, z'
'-x+y, -x, z'
'-y, -x, z+1/2'
'-x+y, y, z+1/2'
'x, x-y, z+1/2'
'x+2/3, y+1/3, z+1/3'
'-y+2/3, x-y+1/3, z+1/3'
'-x+y+2/3, -x+1/3, z+1/3'
'-y+2/3, -x+1/3, z+5/6'
'-x+y+2/3, y+1/3, z+5/6'
'x+2/3, x-y+1/3, z+5/6'
'x+1/3, y+2/3, z+2/3'
'-y+1/3, x-y+2/3, z+2/3'
'-x+y+1/3, -x+2/3, z+2/3'
'-y+1/3, -x+2/3, z+7/6'
'-x+y+1/3, y+2/3, z+7/6'
'x+1/3, x-y+2/3, z+7/6'

loop_
_atom_site_label
_atom_site_type_symbol
_atom_site_fract_x
_atom_site_fract_y
_atom_site_fract_z
_atom_site_U_iso_or_equiv
_atom_site_adp_type
_atom_site_occupancy
_atom_site_site_symmetry_order
_atom_site_calc_flag
_atom_site_refinement_flags_posn
_atom_site_refinement_flags_adp
_atom_site_refinement_flags_occupancy
_atom_site_disorder_assembly
_atom_site_disorder_group
C1 C -0.0998(8) 0.6962(7) 0.0097(2) 0.110(4) Uani 1 1 d . U . . .
C2 C -0.0137(10) 0.7250(10) 0.0058(3) 0.148(7) Uani 1 1 d D U . . .
H2 H 0.013018 0.784792 0.005462 0.178 Uiso 1 1 calc R U . . .
C3 C 0.0084(8) 0.7002(9) -0.0120(2) 0.124(5) Uani 1 1 d D U . . .
C4 C -0.1119(11) 0.7375(9) 0.0265(3) 0.152(7) Uani 1 1 d . U . . .
H4A H -0.169384 0.716547 0.028399 0.227 Uiso 1 1 calc R U . . .
H4B H -0.088851 0.726489 0.037078 0.227 Uiso 1 1 calc R U . . .
H4C H -0.085222 0.795572 0.024469 0.227 Uiso 1 1 calc R U . . .
C5 C -0.1450(10) 0.7078(7) -0.0062(3) 0.127(5) Uani 1 1 d . U . . .
H5A H -0.200984 0.687669 -0.002755 0.190 Uiso 1 1 calc R U . . .
H5B H -0.119626 0.764922 -0.009126 0.190 Uiso 1 1 calc R U . . .
H5C H -0.142911 0.678092 -0.016664 0.190 Uiso 1 1 calc R U . . .
C6 C 0.0219(7) 0.4171(9) 0.0178(2) 0.105(4) Uani 1 1 d . . . . .
C7 C 0.0911(8) 0.5014(11) 0.0212(2) 0.123(5) Uani 1 1 d D U . . .
H7 H 0.141882 0.499219 0.021765 0.148 Uiso 1 1 calc R U . . .
C8 C 0.0823(10) 0.5387(12) 0.0389(2) 0.158(7) Uani 1 1 d D U . . .
C9 C 0.0076(7) 0.3639(11) 0.0341(2) 0.129(6) Uani 1 1 d . . . . .
H9A H -0.005697 0.386214 0.044493 0.194 Uiso 1 1 calc R U . . .
H9B H -0.036939 0.309899 0.031571 0.194 Uiso 1 1 calc R U . . .
H9C H 0.056175 0.361361 0.036624 0.194 Uiso 1 1 calc R U . . .
C10 C 0.0420(8) 0.3846(10) 0.0019(3) 0.125(6) Uani 1 1 d . . . . .
H10A H 0.051086 0.419601 -0.008422 0.187 Uiso 1 1 calc R U . . .
H10B H 0.090749 0.382133 0.004376 0.187 Uiso 1 1 calc R U . . .
H10C H -0.002365 0.330670 -0.000676 0.187 Uiso 1 1 calc R U . . .
C11 C -0.0811(3) 0.4287(3) -0.03918(8) 0.0553(17) Uani 1 1 d G . . . .
C12 C -0.0925(3) 0.3544(3) -0.04446(10) 0.075(3) Uani 1 1 d G . . . .
H12 H -0.145104 0.309286 -0.044965 0.090 Uiso 1 1 calc R U . . .
C13 C -0.0269(4) 0.3463(3) -0.04899(11) 0.090(4) Uani 1 1 d G . . . .
H13 H -0.034679 0.295551 -0.052598 0.109 Uiso 1 1 calc R U . . .
C14 C 0.0500(3) 0.4124(4) -0.04825(11) 0.092(3) Uani 1 1 d G . . . .
H14 H 0.094875 0.406776 -0.051346 0.110 Uiso 1 1 calc R U . . .
C15 C 0.0614(2) 0.4866(4) -0.04297(10) 0.083(3) Uani 1 1 d G . . . .
H15 H 0.114004 0.531736 -0.042461 0.100 Uiso 1 1 calc R U . . .
C16 C -0.0042(3) 0.4947(3) -0.03844(9) 0.066(2) Uani 1 1 d G . . . .
H16 H 0.003579 0.545473 -0.034828 0.079 Uiso 1 1 calc R U . . .
C17 C -0.1692(4) 0.4991(4) -0.05479(7) 0.063(2) Uani 1 1 d G . . . .
C18 C -0.2031(4) 0.4596(4) -0.07083(8) 0.085(3) Uani 1 1 d G . . . .
H18 H -0.226518 0.403045 -0.071559 0.102 Uiso 1 1 calc R U . . .
C19 C -0.2027(5) 0.5030(6) -0.08581(7) 0.117(6) Uani 1 1 d G . . . .
H19 H -0.225919 0.475991 -0.096777 0.140 Uiso 1 1 calc R U . . .
C20 C -0.1685(5) 0.5858(6) -0.08475(11) 0.133(7) Uani 1 1 d G . . . .
H20 H -0.168230 0.615402 -0.094987 0.159 Uiso 1 1 calc R U . . .
C21 C -0.1346(5) 0.6253(4) -0.06871(13) 0.120(6) Uani 1 1 d G . . . .
H21 H -0.111139 0.681869 -0.067980 0.144 Uiso 1 1 calc R U . . .
C22 C -0.1349(4) 0.5819(4) -0.05373(10) 0.087(3) Uani 1 1 d G . . . .
H22 H -0.111736 0.608925 -0.042762 0.104 Uiso 1 1 calc R U . . .
C23 C -0.1330(4) 0.5709(3) 0.06857(9) 0.067(2) Uani 1 1 d G . . . .
C24 C -0.1817(3) 0.6006(3) 0.07442(9) 0.075(3) Uani 1 1 d G . . . .
H24 H -0.237654 0.565350 0.075908 0.090 Uiso 1 1 calc R U . . .
C25 C -0.1486(5) 0.6819(4) 0.07809(11) 0.104(4) Uani 1 1 d G . . . .
H25 H -0.181864 0.702172 0.082085 0.125 Uiso 1 1 calc R U . . .
C26 C -0.0667(5) 0.7335(3) 0.07590(12) 0.127(6) Uani 1 1 d G . . . .
H26 H -0.044048 0.789041 0.078411 0.152 Uiso 1 1 calc R U . . .
C27 C -0.0180(4) 0.7038(4) 0.07005(13) 0.143(8) Uani 1 1 d G . . . .
H27 H 0.037977 0.739089 0.068561 0.171 Uiso 1 1 calc R U . . .
C28 C -0.0511(4) 0.6225(4) 0.06638(11) 0.102(4) Uani 1 1 d G . . . .
H28 H -0.017812 0.602267 0.062385 0.122 Uiso 1 1 calc R U . . .
C29 C -0.1382(4) 0.4314(5) 0.08362(8) 0.075(3) Uani 1 1 d G U . . .
C30 C -0.1765(4) 0.4167(4) 0.10018(8) 0.083(3) Uani 1 1 d G U . . .
H30 H -0.222449 0.422448 0.101533 0.100 Uiso 1 1 calc R U . . .
C31 C -0.1475(6) 0.3937(5) 0.11477(7) 0.121(5) Uani 1 1 d G U . . .
H31 H -0.173662 0.383704 0.126086 0.145 Uiso 1 1 calc R U . . .
C32 C -0.0803(6) 0.3854(6) 0.11279(12) 0.147(7) Uani 1 1 d G U . . .
H32 H -0.060459 0.369647 0.122759 0.177 Uiso 1 1 calc R U . . .
C33 C -0.0420(5) 0.4000(7) 0.09623(15) 0.179(9) Uani 1 1 d G U . . .
H33 H 0.003957 0.394336 0.094880 0.214 Uiso 1 1 calc R U . . .
C34 C -0.0710(5) 0.4231(7) 0.08165(11) 0.126(5) Uani 1 1 d G U . . .
H34 H -0.044829 0.433081 0.070328 0.151 Uiso 1 1 calc R U . . .
C35 C -0.2520(4) 0.3466(4) -0.03492(9) 0.0497(15) Uani 1 1 d . . . . .
H35A H -0.260040 0.327068 -0.047487 0.060 Uiso 1 1 calc R U . . .
H35B H -0.238820 0.311295 -0.027793 0.060 Uiso 1 1 calc R U . . .
C36 C -0.333333 0.333333 -0.02806(15) 0.045(2) Uani 1 3 d S T P . .
C37 C -0.333333 0.333333 -0.00718(15) 0.043(2) Uani 1 3 d S T P . .
H37A H -0.384966 0.324929 -0.002791 0.064 Uiso 0.3333 1 calc R U P . .
H37B H -0.324929 0.290106 -0.002791 0.064 Uiso 0.3333 1 calc R U P . .
H37C H -0.290106 0.384966 -0.002791 0.064 Uiso 0.3333 1 calc R U P . .
C38 C -0.2791(4) 0.4201(4) 0.06520(9) 0.0474(15) Uani 1 1 d . . . . .
H38A H -0.293627 0.421369 0.077919 0.057 Uiso 1 1 calc R U . . .
H38B H -0.293701 0.455257 0.058419 0.057 Uiso 1 1 calc R U . . .
C39 C -0.333333 0.333333 0.05825(15) 0.042(2) Uani 1 3 d S T P . .
C40 C -0.333333 0.333333 0.03757(16) 0.047(3) Uani 1 3 d S T P . .
H40A H -0.367580 0.278488 0.033183 0.070 Uiso 0.3333 1 calc R U P . .
H40B H -0.353933 0.367579 0.033183 0.070 Uiso 0.3333 1 calc R U P . .
H40C H -0.278488 0.353933 0.033183 0.070 Uiso 0.3333 1 calc R U P . .
N1 N 0.0246(7) 0.7061(9) 0.0210(2) 0.157(7) Uani 1 1 d . . . . .
H1A H -0.012521 0.680428 0.029777 0.188 Uiso 1 1 calc R U . . .
H1B H 0.064464 0.752680 0.025685 0.188 Uiso 1 1 calc R U . . .
N2 N 0.0988(7) 0.5571(7) 0.00653(18) 0.128(5) Uani 1 1 d D . . . .
H2A H 0.067096 0.527881 -0.002806 0.154 Uiso 1 1 calc R U . . .
H2B H 0.150440 0.582902 0.002567 0.154 Uiso 1 1 calc R U . . .
O1 O 0.0361(6) 0.6541(7) -0.01082(15) 0.126(4) Uani 1 1 d D U . . .
O2 O -0.0090(8) 0.7195(9) -0.0269(2) 0.152(4) Uani 1 1 d D U . . .
O3 O 0.0709(6) 0.5969(9) 0.03801(16) 0.153(5) Uani 1 1 d D U . . .
O4 O 0.0898(7) 0.5135(12) 0.05400(17) 0.198(7) Uani 1 1 d D U . . .
O1W O 0.1995(7) 0.7451(8) 0.0156(3) 0.221(10) Uani 1 1 d D . . . .
P1 P -0.16363(12) 0.44696(12) -0.03467(3) 0.0496(4) Uani 1 1 d . . . . .
P2 P -0.17015(12) 0.46592(13) 0.06417(3) 0.0543(5) Uani 1 1 d . . . . .
S1 S -0.14916(16) 0.58675(15) 0.01631(4) 0.0733(6) Uani 1 1 d . . . . .
S2 S -0.06996(14) 0.42354(16) 0.01192(3) 0.0692(6) Uani 1 1 d . . . . .
Cu1 Cu 0.06898(10) 0.63904(14) 0.01366(3) 0.1484(10) Uani 1 1 d . . . . .
Ag1 Ag -0.28737(4) 0.54120(3) 0.01390(2) 0.05693(14) Uani 1 1 d . . . . .
Au1 Au -0.15128(2) 0.51855(2) -0.00945(2) 0.05313(8) Uani 1 1 d . . . . .
Au2 Au -0.11983(2) 0.44626(2) 0.03827(2) 0.05526(8) Uani 1 1 d . . . . .
C41 C 0.3036(12) 0.6178(10) -0.0115(3) 0.104(9) Uani 0.3333 1 d D U P A -1
C42 C 0.3720(10) 0.6876(10) -0.0210(2) 0.060(5) Uani 0.3333 1 d D U P A -1
O5 O 0.2435(16) 0.620(2) -0.0073(7) 0.19(2) Uani 0.3333 1 d D U P A -1
O6 O 0.3037(18) 0.5537(12) -0.0106(5) 0.158(14) Uani 0.3333 1 d D U P A -1
F1 F 0.3653(10) 0.6824(19) -0.03899(17) 0.119(9) Uani 0.3333 1 d D U P A -1
F2 F 0.3803(9) 0.7598(8) -0.0178(3) 0.073(5) Uani 0.3333 1 d D U P A -1
F3 F 0.4436(11) 0.6944(16) -0.0174(4) 0.161(11) Uani 0.3333 1 d D U P A -1

loop_
_atom_site_aniso_label
_atom_site_aniso_U_11
_atom_site_aniso_U_22
_atom_site_aniso_U_33
_atom_site_aniso_U_23
_atom_site_aniso_U_13
_atom_site_aniso_U_12
C1 0.098(8) 0.061(6) 0.132(10) -0.023(6) 0.052(7) 0.011(5)
C2 0.099(8) 0.116(11) 0.147(14) -0.074(11) 0.033(8) -0.009(8)
C3 0.083(8) 0.103(10) 0.129(10) -0.049(9) 0.036(8) 0.003(6)
C4 0.153(14) 0.077(8) 0.186(14) -0.047(10) 0.064(11) 0.028(8)
C5 0.152(12) 0.058(6) 0.174(12) 0.030(8) 0.073(9) 0.055(7)
C6 0.060(6) 0.128(11) 0.121(10) 0.036(9) 0.022(6) 0.043(7)
C7 0.062(6) 0.142(12) 0.118(9) -0.010(9) 0.016(7) 0.014(7)
C8 0.072(9) 0.177(15) 0.124(10) -0.016(10) 0.035(8) -0.015(10)
C9 0.061(6) 0.167(14) 0.169(15) 0.077(12) 0.006(8) 0.063(8)
C10 0.068(7) 0.143(13) 0.177(16) -0.011(12) 0.009(9) 0.062(8)
C11 0.053(4) 0.062(4) 0.052(4) -0.011(3) -0.001(3) 0.030(4)
C12 0.055(5) 0.080(6) 0.086(6) -0.023(5) 0.010(4) 0.031(4)
C13 0.070(6) 0.110(8) 0.103(8) -0.036(7) 0.009(5) 0.054(6)
C14 0.070(6) 0.107(8) 0.113(9) -0.007(7) 0.017(6) 0.056(6)
C15 0.054(5) 0.104(8) 0.075(6) -0.016(6) 0.000(4) 0.027(5)
C16 0.060(5) 0.073(5) 0.065(5) -0.009(4) 0.005(4) 0.033(4)
C17 0.046(4) 0.074(5) 0.064(5) 0.018(4) 0.007(4) 0.027(4)
C18 0.061(5) 0.139(10) 0.041(4) 0.019(5) 0.009(4) 0.040(6)
C19 0.062(6) 0.202(16) 0.065(7) 0.049(9) 0.008(5) 0.050(8)
C20 0.086(9) 0.203(18) 0.124(12) 0.094(13) 0.036(9) 0.084(11)
C21 0.094(9) 0.115(10) 0.163(15) 0.071(10) 0.034(9) 0.062(8)
C22 0.083(7) 0.074(6) 0.100(8) 0.030(6) 0.010(6) 0.036(5)
C23 0.078(5) 0.055(4) 0.043(4) 0.000(3) 0.008(4) 0.013(4)
C24 0.095(7) 0.058(5) 0.055(5) 0.001(4) 0.002(5) 0.024(5)
C25 0.151(12) 0.053(5) 0.070(7) -0.005(5) 0.023(7) 0.022(6)
C26 0.178(15) 0.064(6) 0.088(9) -0.011(6) 0.047(9) 0.023(8)
C27 0.138(12) 0.081(8) 0.116(11) -0.038(8) 0.070(10) -0.015(8)
C28 0.090(7) 0.073(6) 0.078(7) -0.019(5) 0.039(6) -0.007(5)
C29 0.066(5) 0.071(5) 0.063(5) 0.014(4) -0.019(4) 0.016(4)
C30 0.106(7) 0.055(5) 0.055(5) 0.011(4) -0.025(5) 0.015(5)
C31 0.168(12) 0.071(7) 0.065(6) 0.009(5) -0.052(7) 0.016(7)
C32 0.151(13) 0.113(10) 0.142(11) 0.034(10) -0.084(10) 0.039(10)
C33 0.113(12) 0.23(2) 0.175(14) 0.072(16) -0.054(10) 0.071(13)
C34 0.077(7) 0.175(15) 0.123(10) 0.039(10) -0.026(7) 0.062(9)
C35 0.058(4) 0.056(4) 0.039(3) -0.004(3) 0.001(3) 0.031(3)
C36 0.051(4) 0.051(4) 0.033(5) 0.000 0.000 0.0253(19)
C37 0.048(3) 0.048(3) 0.032(5) 0.000 0.000 0.0240(17)
C38 0.051(4) 0.048(4) 0.038(3) -0.002(3) -0.002(3) 0.021(3)
C39 0.048(4) 0.048(4) 0.030(5) 0.000 0.000 0.0242(18)
C40 0.051(4) 0.051(4) 0.038(6) 0.000 0.000 0.026(2)
N1 0.085(7) 0.173(13) 0.143(12) -0.106(11) 0.002(8) 0.013(8)
N2 0.098(8) 0.108(8) 0.104(9) -0.018(7) 0.043(7) -0.005(6)
O1 0.105(7) 0.111(7) 0.106(6) -0.027(5) 0.044(5) 0.012(5)
O2 0.118(9) 0.151(11) 0.149(10) -0.014(9) 0.035(8) 0.039(7)
O3 0.061(5) 0.192(11) 0.119(7) -0.083(7) 0.012(5) -0.003(7)
O4 0.091(7) 0.272(16) 0.099(7) -0.011(9) 0.020(6) -0.009(9)
O1W 0.089(7) 0.134(10) 0.32(2) -0.074(12) 0.083(10) -0.034(7)
P1 0.0474(9) 0.0544(10) 0.0445(10) -0.0008(8) 0.0011(7) 0.0236(8)
P2 0.0552(10) 0.0539(10) 0.0436(10) 0.0048(8) -0.0020(8) 0.0196(8)
S1 0.0719(14) 0.0734(13) 0.0721(15) -0.0189(11) 0.0077(11) 0.0344(11)
S2 0.0610(12) 0.0794(14) 0.0687(14) 0.0043(11) 0.0065(10) 0.0363(11)
Cu1 0.0719(9) 0.1560(17) 0.1267(15) -0.0605(13) 0.0420(10) -0.0110(10)
Ag1 0.0714(4) 0.0474(3) 0.0532(3) 0.0040(2) 0.0078(3) 0.0306(3)
Au1 0.04956(14) 0.05396(15) 0.05531(15) -0.00713(13) 0.00093(12) 0.02546(11)
Au2 0.04970(14) 0.05371(15) 0.05587(15) 0.00493(13) 0.00078(12) 0.02099(12)
C41 0.119(18) 0.051(11) 0.09(2) 0.005(13) 0.008(18) 0.006(13)
C42 0.058(10) 0.055(10) 0.071(10) -0.006(9) -0.012(9) 0.030(10)
O5 0.12(3) 0.15(3) 0.26(6) 0.05(4) 0.06(3) 0.03(2)
O6 0.14(2) 0.082(13) 0.23(3) 0.022(17) -0.11(2) 0.033(14)
F1 0.072(12) 0.20(2) 0.061(8) -0.013(14) 0.005(7) 0.055(15)
F2 0.066(9) 0.044(7) 0.105(13) 0.020(7) 0.027(8) 0.024(7)
F3 0.102(13) 0.15(2) 0.27(3) -0.01(3) -0.047(19) 0.092(17)

loop_
_atom_type_symbol
_atom_type_description
_atom_type_scat_dispersion_real
_atom_type_scat_dispersion_imag
_atom_type_scat_source
C C 0.0000 0.0005 'International Tables Vol C Tables 4.2.6.8 and 6.1.1.4'
H H 0.0000 0.0000 'International Tables Vol C Tables 4.2.6.8 and 6.1.1.4'
Ag Ag -1.0457 2.9565 'International Tables Vol C Tables 4.2.6.8 and 6.1.1.4'
Au Au -0.4577 3.8494 'International Tables Vol C Tables 4.2.6.8 and 6.1.1.4'
Cu Cu 0.2577 0.5031 'International Tables Vol C Tables 4.2.6.8 and 6.1.1.4'
F F 0.0044 0.0034 'International Tables Vol C Tables 4.2.6.8 and 6.1.1.4'
N N 0.0007 0.0011 'International Tables Vol C Tables 4.2.6.8 and 6.1.1.4'
O O 0.0021 0.0020 'International Tables Vol C Tables 4.2.6.8 and 6.1.1.4'
P P 0.0379 0.0333 'International Tables Vol C Tables 4.2.6.8 and 6.1.1.4'
S S 0.0481 0.0440 'International Tables Vol C Tables 4.2.6.8 and 6.1.1.4'

loop_
_geom_angle_atom_site_label_1
_geom_angle_atom_site_label_2
_geom_angle_atom_site_label_3
_geom_angle
_geom_angle_site_symmetry_1
_geom_angle_site_symmetry_3
_geom_angle_publ_flag
C2 C1 C5 113.7(14) . . ?
C2 C1 C4 112.8(13) . . ?
C5 C1 C4 107.3(15) . . ?
C2 C1 S1 108.1(13) . . ?
C5 C1 S1 110.7(9) . . ?
C4 C1 S1 103.8(10) . . ?
N1 C2 C1 111.0(15) . . ?
N1 C2 C3 109.3(16) . . ?
C1 C2 C3 118.6(13) . . ?
O1 C3 O2 122.8(16) . . ?
O1 C3 C2 116.2(17) . . ?
O2 C3 C2 120.6(18) . . ?
C10 C6 C9 110.4(14) . . ?
C10 C6 C7 107.8(11) . . ?
C9 C6 C7 111.0(14) . . ?
C10 C6 S2 107.1(11) . . ?
C9 C6 S2 111.8(8) . . ?
C7 C6 S2 108.6(11) . . ?
N2 C7 C6 111.7(13) . . ?
N2 C7 C8 106.4(15) . . ?
C6 C7 C8 113.1(12) . . ?
O3 C8 O4 120(2) . . ?
O3 C8 C7 118.9(16) . . ?
O4 C8 C7 121(2) . . ?
C12 C11 C16 120.0 . . ?
C12 C11 P1 123.1(3) . . ?
C16 C11 P1 116.7(3) . . ?
C11 C12 C13 120.0 . . ?
C12 C13 C14 120.0 . . ?
C15 C14 C13 120.0 . . ?
C16 C15 C14 120.0 . . ?
C15 C16 C11 120.0 . . ?
C18 C17 C22 120.0 . . ?
C18 C17 P1 122.7(4) . . ?
C22 C17 P1 117.2(4) . . ?
C17 C18 C19 120.0 . . ?
C20 C19 C18 120.0 . . ?
C21 C20 C19 120.0 . . ?
C20 C21 C22 120.0 . . ?
C21 C22 C17 120.0 . . ?
C24 C23 C28 120.0 . . ?
C24 C23 P2 123.1(4) . . ?
C28 C23 P2 116.9(4) . . ?
C25 C24 C23 120.0 . . ?
C24 C25 C26 120.0 . . ?
C27 C26 C25 120.0 . . ?
C28 C27 C26 120.0 . . ?
C27 C28 C23 120.0 . . ?
C30 C29 C34 120.0 . . ?
C30 C29 P2 122.5(4) . . ?
C34 C29 P2 117.5(4) . . ?
C29 C30 C31 120.0 . . ?
C30 C31 C32 120.0 . . ?
C33 C32 C31 120.0 . . ?
C34 C33 C32 120.0 . . ?
C33 C34 C29 120.0 . . ?
C36 C35 P1 120.2(4) . . ?
C35 C36 C35 109.6(5) . 3_455 ?
C35 C36 C35 109.6(5) . 2_565 ?
C35 C36 C35 109.6(5) 3_455 2_565 ?
C35 C36 C37 109.3(5) . . ?
C35 C36 C37 109.3(5) 3_455 . ?
C35 C36 C37 109.3(5) 2_565 . ?
C39 C38 P2 119.8(5) . . ?
C40 C39 C38 109.5(5) . . ?
C40 C39 C38 109.5(5) . 3_455 ?
C38 C39 C38 109.5(5) . 3_455 ?
C40 C39 C38 109.5(5) . 2_565 ?
C38 C39 C38 109.5(5) . 2_565 ?
C38 C39 C38 109.5(5) 3_455 2_565 ?
C2 N1 Cu1 112.6(9) . . ?
C7 N2 Cu1 114.3(9) . . ?
C3 O1 Cu1 116.6(10) . . ?
C8 O3 Cu1 117.4(11) . . ?
C11 P1 C35 103.6(3) . . ?
C11 P1 C17 104.5(3) . . ?
C35 P1 C17 107.0(3) . . ?
C11 P1 Au1 115.7(2) . . ?
C35 P1 Au1 114.2(2) . . ?
C17 P1 Au1 111.0(2) . . ?
C23 P2 C29 104.3(4) . . ?
C23 P2 C38 104.4(3) . . ?
C29 P2 C38 107.8(3) . . ?
C23 P2 Au2 112.2(2) . . ?
C29 P2 Au2 111.3(3) . . ?
C38 P2 Au2 116.0(2) . . ?
C1 S1 Au1 105.8(4) . . ?
C1 S1 Ag1 103.9(5) . . ?
Au1 S1 Ag1 91.70(10) . . ?
C6 S2 Au2 107.8(5) . . ?
C6 S2 Ag1 101.2(4) . 3_455 ?
Au2 S2 Ag1 88.05(8) . 3_455 ?
N1 Cu1 O3 96.8(7) . . ?
N1 Cu1 O1 83.3(6) . . ?
O3 Cu1 O1 163.8(4) . . ?
N1 Cu1 N2 171.9(5) . . ?
O3 Cu1 N2 81.3(6) . . ?
O1 Cu1 N2 96.3(6) . . ?
N1 Cu1 O1W 92.3(5) . . ?
O3 Cu1 O1W 94.0(7) . . ?
O1 Cu1 O1W 102.3(6) . . ?
N2 Cu1 O1W 95.7(5) . . ?
S1 Ag1 S2 175.26(9) . 2_565 ?
S1 Ag1 Au2 136.26(8) . 2_565 ?
S2 Ag1 Au2 45.40(6) 2_565 2_565 ?
S1 Ag1 Au1 43.63(6) . . ?
S2 Ag1 Au1 139.47(7) 2_565 . ?
Au2 Ag1 Au1 138.99(2) 2_565 . ?
P1 Au1 S1 175.66(8) . . ?
P1 Au1 Ag1 131.05(5) . . ?
S1 Au1 Ag1 44.67(7) . . ?
P2 Au2 S2 178.90(9) . . ?
P2 Au2 Ag1 132.36(5) . 3_455 ?
S2 Au2 Ag1 46.56(7) . 3_455 ?
O5 C41 O6 119.8(18) . . ?
O5 C41 C42 120.5(15) . . ?
O6 C41 C42 118.6(16) . . ?
F2 C42 F1 102.2(14) . . ?
F2 C42 F3 106.2(14) . . ?
F1 C42 F3 105.1(14) . . ?
F2 C42 C41 116.2(13) . . ?
F1 C42 C41 113.1(13) . . ?
F3 C42 C41 112.8(13) . . ?

loop_
_geom_bond_atom_site_label_1
_geom_bond_atom_site_label_2
_geom_bond_distance
_geom_bond_site_symmetry_2
_geom_bond_publ_flag
C1 C2 1.49(2) . ?
C1 C5 1.55(2) . ?
C1 C4 1.561(17) . ?
C1 S1 1.893(13) . ?
C2 N1 1.49(3) . ?
C2 C3 1.541(18) . ?
C3 O1 1.246(16) . ?
C3 O2 1.263(16) . ?
C6 C10 1.48(2) . ?
C6 C9 1.516(19) . ?
C6 C7 1.52(2) . ?
C6 S2 1.885(12) . ?
C7 N2 1.48(2) . ?
C7 C8 1.55(2) . ?
C8 O3 1.246(17) . ?
C8 O4 1.264(17) . ?
C11 C12 1.3900 . ?
C11 C16 1.3900 . ?
C11 P1 1.822(4) . ?
C12 C13 1.3900 . ?
C13 C14 1.3900 . ?
C14 C15 1.3900 . ?
C15 C16 1.3900 . ?
C17 C18 1.3900 . ?
C17 C22 1.3900 . ?
C17 P1 1.835(5) . ?
C18 C19 1.3900 . ?
C19 C20 1.3900 . ?
C20 C21 1.3900 . ?
C21 C22 1.3900 . ?
C23 C24 1.3900 . ?
C23 C28 1.3900 . ?
C23 P2 1.806(5) . ?
C24 C25 1.3900 . ?
C25 C26 1.3900 . ?
C26 C27 1.3900 . ?
C27 C28 1.3900 . ?
C29 C30 1.3900 . ?
C29 C34 1.3900 . ?
C29 P2 1.823(5) . ?
C30 C31 1.3900 . ?
C31 C32 1.3900 . ?
C32 C33 1.3900 . ?
C33 C34 1.3900 . ?
C35 C36 1.542(8) . ?
C35 P1 1.829(8) . ?
C36 C37 1.553(15) . ?
C38 C39 1.551(8) . ?
C38 P2 1.827(7) . ?
C39 C40 1.538(15) . ?
N1 Cu1 1.949(15) . ?
N2 Cu1 2.002(14) . ?
O1 Cu1 1.996(14) . ?
O3 Cu1 1.993(17) . ?
O1W Cu1 2.318(10) . ?
P1 Au1 2.269(2) . ?
P2 Au2 2.271(2) . ?
S1 Au1 2.312(2) . ?
S1 Ag1 2.356(3) . ?
S2 Au2 2.319(2) . ?
S2 Ag1 2.364(3) 3_455 ?
Ag1 Au2 3.2546(7) 2_565 ?
Ag1 Au1 3.3491(7) . ?
C41 O5 1.222(13) . ?
C41 O6 1.235(13) . ?
C41 C42 1.507(13) . ?
C42 F2 1.338(15) . ?
C42 F1 1.345(15) . ?
C42 F3 1.347(15) . ?
